data_7712714
loop_
_publ_author_name
'Parche, Joshua'
'Rupf, Susanne M.'
'Sievers, Robin'
'Malischewski, Moritz'

_publ_section_title
;
 Substitution Lability of the Perfluorinated Cp* Ligand in Rh(I) Complexes
;
_journal_name_full 'Dalton Transactions'
_journal_paper_doi 10.1039/D3DT00425B
_journal_year 2023
_chemical_formula_moiety '2(C18 H20 F2 N2 Rh), 2(C10 F15)'
_chemical_formula_sum 'C56 H40 F34 N4 Rh2'
_chemical_formula_weight 1620.74
_chemical_properties_physical Moisture-sensitive
_space_group_crystal_system triclinic
_space_group_IT_number 2
_space_group_name_Hall '-P 1'
_space_group_name_H-M_alt 'P -1'
_atom_sites_solution_hydrogens geom
_atom_sites_solution_primary dual
_audit_creation_date 2022-12-01
_audit_creation_method
;
Olex2 1.3
(compiled Nov 21 2019 18:26:39 for OlexSys, GUI svn.r6003)
;
_audit_update_record
;
2023-02-09 deposited with the CCDC.	2023-03-31 downloaded from the CCDC.
;
_cell_angle_alpha 112.269(4)
_cell_angle_beta 91.270(3)
_cell_angle_gamma 104.241(3)
_cell_formula_units_Z 2
_cell_length_a 14.3033(16)
_cell_length_b 14.7648(13)
_cell_length_c 15.3305(13)
_cell_measurement_reflns_used 9886
_cell_measurement_temperature 112.0
_cell_measurement_theta_max 25.12
_cell_measurement_theta_min 2.37
_cell_volume 2879.9(5)
_computing_cell_refinement 'SAINT V8.38A (Bruker, 2018)'
_computing_data_reduction 'SAINT V8.38A (Bruker, 2018)'
_computing_molecular_graphics 'Olex2 1.3 (Dolomanov et al., 2009)'
_computing_publication_material 'Olex2 1.3 (Dolomanov et al., 2009)'
_computing_structure_refinement 'XL  (Sheldrick, 2008)'
_computing_structure_solution 'XT  (Sheldrick, 2015)'
_diffrn_ambient_temperature 112.0
_diffrn_measured_fraction_theta_full 0.999
_diffrn_measured_fraction_theta_max 0.996
_diffrn_measurement_device_type 'Bruker APEX-II CCD'
_diffrn_measurement_method '\f and \w scans'
_diffrn_radiation_type MoK\a
_diffrn_radiation_wavelength 0.71073
_diffrn_reflns_av_R_equivalents 0.0535
_diffrn_reflns_av_unetI/netI 0.0369
_diffrn_reflns_Laue_measured_fraction_full 0.999
_diffrn_reflns_Laue_measured_fraction_max 0.996
_diffrn_reflns_limit_h_max 18
_diffrn_reflns_limit_h_min -18
_diffrn_reflns_limit_k_max 19
_diffrn_reflns_limit_k_min -19
_diffrn_reflns_limit_l_max 19
_diffrn_reflns_limit_l_min -19
_diffrn_reflns_number 67365
_diffrn_reflns_point_group_measured_fraction_full 0.999
_diffrn_reflns_point_group_measured_fraction_max 0.996
_diffrn_reflns_theta_full 25.242
_diffrn_reflns_theta_max 27.545
_diffrn_reflns_theta_min 2.050
_diffrn_source_current 1.0
_diffrn_source_power 0.05
_diffrn_source_voltage 50.0
_diffrn_standards_number 0
_exptl_absorpt_coefficient_mu 0.728
_exptl_absorpt_correction_T_max 0.7456
_exptl_absorpt_correction_T_min 0.6474
_exptl_absorpt_correction_type multi-scan
_exptl_absorpt_process_details
;
SADABS-2016/2 (Bruker,2016/2) was used for absorption correction.
wR2(int) was 0.1569 before and 0.1021 after correction.
The Ratio of minimum to maximum transmission is 0.8391.
The \l/2 correction factor is Not present.
;
_exptl_crystal_colour colourless
_exptl_crystal_colour_primary colourless
_exptl_crystal_density_diffrn 1.869
_exptl_crystal_description block
_exptl_crystal_F_000 1600
_exptl_crystal_size_max 0.29
_exptl_crystal_size_mid 0.22
_exptl_crystal_size_min 0.12
_refine_diff_density_max 1.153
_refine_diff_density_min -1.074
_refine_diff_density_rms 0.092
_refine_ls_extinction_method none
_refine_ls_goodness_of_fit_ref 1.027
_refine_ls_hydrogen_treatment constr
_refine_ls_matrix_type full
_refine_ls_number_parameters 1009
_refine_ls_number_reflns 13238
_refine_ls_number_restraints 0
_refine_ls_restrained_S_all 1.027
_refine_ls_R_factor_all 0.0617
_refine_ls_R_factor_gt 0.0474
_refine_ls_shift/su_max 0.001
_refine_ls_shift/su_mean 0.000
_refine_ls_structure_factor_coef Fsqd
_refine_ls_weighting_details 'w=1/[\s^2^(Fo^2^)+(0.0406P)^2^+8.1232P] where P=(Fo^2^+2Fc^2^)/3'
_refine_ls_weighting_scheme calc
_refine_ls_wR_factor_gt 0.1060
_refine_ls_wR_factor_ref 0.1129
_reflns_Friedel_coverage 0.000
_reflns_number_gt 10822
_reflns_number_total 13238
_reflns_threshold_expression 'I > 2\s(I)'
_cod_data_source_file d3dt00425b2.cif
_cod_data_source_block p_1_fast
_cod_database_code 7712714
_shelx_shelxl_version_number 2018/3
_shelx_space_group_comment
;
The symmetry employed for this shelxl refinement is uniquely defined
by the following loop, which should always be used as a source of
symmetry information in preference to the above space-group names.
They are only intended as comments.
;
_shelx_estimated_absorpt_t_max 0.918
_shelx_estimated_absorpt_t_min 0.817
_olex2_refinement_description
;
1. Fixed Uiso
 At 1.2 times of:
  All C(H) groups, All C(H,H) groups
2. Uiso/Uaniso restraints and constraints
Uanis(C34) = Uanis(C01S) = Uanis(C26) = Uanis(C022) = Uanis(C14) = Uanis(C02I)
= Uanis(C1) = Uanis(C027) = Uanis(C2) = Uanis(C01O)
Uanis(C02L) = Uanis(C13)
Uanis(C3) = Uanis(C21)
Uanis(F19) = Uanis(F18) = Uanis(F17)
Uanis(F7) = Uanis(F10) = Uanis(F2) = Uanis(F016) = Uanis(F6) = Uanis(F14)
3. Others
 Fixed Sof: F00L(0.7) F00N(0.75) F00O(0.66667) F00R(0.66667) F00S(0.5)
 F00X(0.66667) H00Y(0.3) F011(0.66667) F016(0.5) F01F(0.66667) F3(0.5)
 H01I(0.7) H01J(0.4) F01N(0.5) C01O(0.5) C01S(0.5) C3(0.33333) F01V(0.25)
 C022(0.5) F023(0.66667) H024(0.6) C027(0.5) F02B(0.66667) F02C(0.6) C02I(0.5)
 C02K(0.5) C02L(0.5) F02M(0.4) F02N(0.3) C02O(0.5) C02P(0.5) C4(0.5) F2(0.5)
 C7(0.5) C10(0.5) C13(0.5) C15(0.5) C16(0.5) F5(0.5) F1(0.5) F4(0.5) F6(0.5)
 F7(0.5) F14(0.5) C1(0.5) C14(0.5) C2(0.5) C26(0.5) C34(0.5) F9(0.33333)
 F12(0.33333) F15(0.33333) F13(0.33333) F16(0.33333) F17(0.33333) F19(0.33333)
 C21(0.66667) F22(0.75) F21(0.25) F10(0.5)
4.a Ternary CH refined with riding coordinates:
 C015(H015), C018(H018), C01B(H01B), C01K(H01K), C01P(H01P), C01Y(H01Y),
 C01Z(H01Z), C029(H029)
4.b Secondary CH2 refined with riding coordinates:
 C01L(H01L,H01M), C01M(H01D,H01E), C01R(H01N,H01O), C01X(H01R,H01S), C025(H02A,
 H02B), C02E(H02G,H02H), C02H(H02C,H02D), C02J(H02E,H02F)
4.c Aromatic/amide H refined with riding coordinates:
 C00Q(H00Q), C00Y(H00Y), C017(H017), C019(H019), C01A(H01A), C01C(H01C),
 C01D(H01F), C01E(H01H), C01G(H01G), C01I(H01I), C01J(H01J), C01Q(H01Q),
 C01U(H01U), C01W(H01W), C020(H020), C021(H021), C024(H024), C028(H028)
;
_olex2_submission_special_instructions 'No special instructions were received'

loop_
_space_group_symop_operation_xyz
'x, y, z'
'-x, -y, -z'

loop_
_atom_site_label
_atom_site_type_symbol
_atom_site_fract_x
_atom_site_fract_y
_atom_site_fract_z
_atom_site_U_iso_or_equiv
_atom_site_adp_type
_atom_site_occupancy
_atom_site_site_symmetry_order
_atom_site_calc_flag
_atom_site_refinement_flags_posn
_atom_site_refinement_flags_adp
_atom_site_refinement_flags_occupancy
_atom_site_disorder_assembly
_atom_site_disorder_group
Rh01 Rh 0.76075(2) 0.77205(2) 0.09505(2) 0.02269(7) Uani 1 1 d . . . . .
Rh02 Rh 0.30699(2) 0.73951(2) 0.59426(2) 0.02713(8) Uani 1 1 d . . . . .
F003 F -0.03464(19) 0.2803(2) 0.4353(2) 0.0505(6) Uani 1 1 d . . . . .
F004 F 0.49316(18) 0.7237(2) 0.0830(2) 0.0477(6) Uani 1 1 d . . . . .
F005 F 0.49665(18) 0.87095(18) 0.18675(19) 0.0453(6) Uani 1 1 d . . . . .
F006 F 0.3243(2) 0.9497(2) 0.1197(2) 0.0538(7) Uani 1 1 d . . . . .
F007 F 0.1149(2) 0.5916(2) 0.25867(19) 0.0514(7) Uani 1 1 d . . . . .
F008 F 0.3494(2) 0.6276(2) 0.2873(2) 0.0582(8) Uani 1 1 d . . . . .
F009 F 0.3938(2) 0.55532(19) 0.1500(2) 0.0532(7) Uani 1 1 d . . . . .
F00A F 0.4817(2) 0.9350(2) 0.3894(2) 0.0604(8) Uani 1 1 d . . . . .
F00C F 0.2680(3) 0.8308(2) -0.0183(2) 0.0682(9) Uani 1 1 d . . . . .
F00E F 0.5411(2) 0.4398(2) 0.1254(3) 0.0714(10) Uani 1 1 d . . . . .
N00F N 0.7767(2) 0.8295(2) 0.2449(2) 0.0247(6) Uani 1 1 d . . . . .
F00G F 0.0336(2) 0.6991(2) 0.0357(2) 0.0579(7) Uani 1 1 d . . . . .
N00I N 0.2856(3) 0.5951(2) 0.4823(2) 0.0344(7) Uani 1 1 d . . . . .
N00K N 0.7334(2) 0.6230(2) 0.0911(2) 0.0247(6) Uani 1 1 d . . . . .
F00L F 0.9781(3) 0.9040(3) 0.4232(3) 0.0533(10) Uani 0.7 1 d . . P A 1
F00N F 0.0498(3) 0.0236(3) 0.2880(3) 0.0521(9) Uani 0.75 1 d . . P B 1
F00O F 0.0851(5) 0.4366(6) 0.5735(5) 0.0430(14) Uani 0.6667 1 d . . P C 1
N00P N 0.3066(2) 0.8023(2) 0.4919(2) 0.0293(7) Uani 1 1 d . . . . .
C00Q C 0.7098(3) 0.8636(3) 0.2980(3) 0.0320(8) Uani 1 1 d . . . . .
H00Q H 0.647610 0.854588 0.267727 0.038 Uiso 1 1 calc R U . . .
F00R F 0.3868(3) 0.1397(4) 0.4235(4) 0.0550(12) Uani 0.6667 1 d . . P D 1
F00S F 0.4660(6) 0.7055(6) 0.2463(6) 0.0450(18) Uani 0.5 1 d . . P E 1
C00U C 0.2637(3) 0.2254(3) 0.4370(3) 0.0354(9) Uani 1 1 d . . . . .
C00V C 0.1725(3) 0.1760(3) 0.3828(3) 0.0338(8) Uani 1 1 d . . . . .
C00W C 0.1061(3) 0.2232(3) 0.4333(3) 0.0337(8) Uani 1 1 d . . . . .
F00X F 0.1640(4) 0.4150(5) 0.6774(4) 0.0575(14) Uani 0.6667 1 d . . P C 1
C00Y C 0.8851(3) 0.8898(3) 0.3864(3) 0.0374(9) Uani 1 1 d . . . . .
H00Y H 0.947695 0.898180 0.415434 0.045 Uiso 0.3 1 calc R U P A 2
C00Z C 0.1541(3) 0.2990(3) 0.5211(3) 0.0310(8) Uani 1 1 d . . . . .
C010 C 0.2535(3) 0.3008(3) 0.5233(3) 0.0325(8) Uani 1 1 d . . . . .
F011 F 0.3082(5) 0.3421(4) 0.6803(4) 0.0596(14) Uani 0.6667 1 d . . P F 1
C012 C 0.6286(3) 0.4828(3) 0.1095(3) 0.0377(9) Uani 1 1 d . . . . .
C013 C 0.3934(3) 0.8897(3) 0.4052(3) 0.0352(9) Uani 1 1 d . . . . .
F8 F 0.0633(3) 0.8106(3) 0.1781(3) 0.0885(12) Uani 1 1 d . . . . .
C015 C 0.3604(3) 0.6962(3) 0.7000(3) 0.0347(9) Uani 1 1 d . . . . .
H015 H 0.391685 0.639479 0.674149 0.042 Uiso 1 1 calc R U . . .
F016 F 0.1966(5) 0.4982(5) 0.1735(5) 0.0599(8) Uani 0.5 1 d . . P E 1
C017 C 0.1946(3) 0.5407(3) 0.4406(3) 0.0454(11) Uani 1 1 d . . . . .
H017 H 0.141439 0.567507 0.461961 0.054 Uiso 1 1 calc R U . . .
C018 C 0.7336(3) 0.9057(3) 0.0901(3) 0.0338(8) Uani 1 1 d . . . . .
H018 H 0.702142 0.943492 0.144774 0.041 Uiso 1 1 calc R U . . .
C019 C 0.8039(3) 0.5757(3) 0.0816(3) 0.0304(8) Uani 1 1 d . . . . .
H019 H 0.866350 0.608226 0.071627 0.037 Uiso 1 1 calc R U . . .
C01A C 0.8184(3) 0.9254(3) 0.4417(3) 0.0400(10) Uani 1 1 d . . . . .
H01A H 0.832881 0.958400 0.508887 0.048 Uiso 1 1 calc R U . . .
C01B C 0.8104(3) 0.7346(3) -0.0406(3) 0.0367(9) Uani 1 1 d . . . . .
H01B H 0.835326 0.673079 -0.061248 0.044 Uiso 1 1 calc R U . . .
C01C C 0.8636(3) 0.8422(3) 0.2897(3) 0.0324(8) Uani 1 1 d . . . . .
H01C H 0.911613 0.817508 0.253213 0.039 Uiso 1 1 calc R U . . .
C01D C 0.2241(3) 0.7994(3) 0.4465(3) 0.0331(8) Uani 1 1 d . . . . .
H01F H 0.163765 0.767159 0.460697 0.040 Uiso 1 1 calc R U . . .
C01E C 0.3586(4) 0.5558(3) 0.4506(3) 0.0434(10) Uani 1 1 d . . . . .
H01H H 0.423266 0.593357 0.479635 0.052 Uiso 1 1 calc R U . . .
F01F F 0.3397(3) 0.1640(4) 0.3009(3) 0.0681(14) Uani 0.6667 1 d . . P D 1
C01G C 0.6994(3) 0.4333(3) 0.1005(3) 0.0367(9) Uani 1 1 d . . . . .
H01G H 0.687012 0.368729 0.104197 0.044 Uiso 1 1 calc R U . . .
F3 F 0.4526(5) 0.8329(7) 0.0463(6) 0.055(2) Uani 0.5 1 d . . P E 1
C01I C 0.7292(4) 0.9114(3) 0.3957(3) 0.0410(10) Uani 1 1 d . . . . .
H01I H 0.680363 0.934881 0.431599 0.049 Uiso 0.7 1 calc R U P G 1
C01J C 0.1778(4) 0.4466(4) 0.3672(3) 0.0531(13) Uani 1 1 d . . . . .
H01J H 0.112919 0.409335 0.338944 0.064 Uiso 0.4 1 calc R U P H 2
C01K C 0.2702(3) 0.8625(3) 0.7023(3) 0.0307(8) Uani 1 1 d . . . . .
H01K H 0.234562 0.900099 0.677752 0.037 Uiso 1 1 calc R U . . .
C01L C 0.4445(3) 0.8871(3) 0.7707(3) 0.0348(9) Uani 1 1 d . . . . .
H01L H 0.449091 0.944526 0.832425 0.042 Uiso 1 1 calc R U . . .
H01M H 0.508839 0.897370 0.747726 0.042 Uiso 1 1 calc R U . . .
C01M C 0.6857(4) 0.8874(4) -0.0069(4) 0.0512(12) Uani 1 1 d . . . . .
H01D H 0.628840 0.915457 0.001675 0.061 Uiso 1 1 calc R U . . .
H01E H 0.732447 0.924983 -0.036457 0.061 Uiso 1 1 calc R U . . .
F01N F 0.1752(5) 0.8837(5) 0.0721(5) 0.0546(16) Uani 0.5 1 d . . P E 1
C01O C 0.3447(8) 0.7587(7) 0.1285(7) 0.0266(6) Uani 0.5 1 d . . P E 1
C01P C 0.3696(3) 0.8887(3) 0.7002(3) 0.0304(8) Uani 1 1 d . . . . .
H01P H 0.392931 0.941869 0.674177 0.036 Uiso 1 1 calc R U . . .
C01Q C 0.6461(3) 0.5764(3) 0.1048(3) 0.0330(8) Uani 1 1 d . . . . .
H01Q H 0.595123 0.608504 0.111413 0.040 Uiso 1 1 calc R U . . .
C01R C 0.2240(3) 0.8324(3) 0.7796(3) 0.0348(9) Uani 1 1 d . . . . .
H01N H 0.166407 0.858721 0.794231 0.042 Uiso 1 1 calc R U . . .
H01O H 0.271170 0.863988 0.838212 0.042 Uiso 1 1 calc R U . . .
C01S C 0.2582(6) 0.7804(9) 0.1094(8) 0.0266(6) Uani 0.5 1 d . . P E 1
C3 C 0.3698(16) 0.208(2) 0.4235(16) 0.0378(17) Uani 0.3333 1 d . . P I 2
C01U C 0.2517(5) 0.4058(3) 0.3342(4) 0.0571(14) Uani 1 1 d . . . . .
H01U H 0.240020 0.340680 0.283631 0.069 Uiso 1 1 calc R U . . .
F01V F 0.2380(12) 0.1070(10) 0.2336(9) 0.065(4) Uani 0.25 1 d . . P B 2
C01W C 0.3915(3) 0.8467(3) 0.4707(3) 0.0327(8) Uani 1 1 d . . . . .
H01W H 0.450810 0.848433 0.501206 0.039 Uiso 1 1 calc R U . . .
C01X C 0.1930(3) 0.7164(3) 0.7490(3) 0.0368(9) Uani 1 1 d . . . . .
H01R H 0.191702 0.700817 0.806428 0.044 Uiso 1 1 calc R U . . .
H01S H 0.126268 0.688632 0.714550 0.044 Uiso 1 1 calc R U . . .
C01Y C 0.7096(3) 0.7124(3) -0.0532(3) 0.0355(9) Uani 1 1 d . . . . .
H01Y H 0.675446 0.637899 -0.081117 0.043 Uiso 1 1 calc R U . . .
C01Z C 0.2595(3) 0.6646(3) 0.6865(3) 0.0329(8) Uani 1 1 d . . . . .
H01Z H 0.231869 0.589245 0.652790 0.040 Uiso 1 1 calc R U . . .
C020 C 0.7889(3) 0.4811(3) 0.0859(3) 0.0354(9) Uani 1 1 d . . . . .
H020 H 0.840324 0.449683 0.078673 0.042 Uiso 1 1 calc R U . . .
C021 C 0.2231(3) 0.8417(3) 0.3798(3) 0.0372(9) Uani 1 1 d . . . . .
H021 H 0.163117 0.838112 0.349015 0.045 Uiso 1 1 calc R U . . .
C022 C 0.1801(7) 0.7177(6) 0.1306(6) 0.0266(6) Uani 0.5 1 d . . P E 1
F023 F 0.4107(3) 0.3249(4) 0.5882(4) 0.0696(14) Uani 0.6667 1 d . . P F 1
C024 C 0.3427(5) 0.4619(4) 0.3765(4) 0.0557(13) Uani 1 1 d . . . . .
H024 H 0.396483 0.436309 0.355034 0.067 Uiso 0.6 1 calc R U P J 1
C025 C 0.6530(4) 0.7775(4) -0.0731(3) 0.0459(11) Uani 1 1 d . . . . .
H02A H 0.658522 0.772259 -0.139013 0.055 Uiso 1 1 calc R U . . .
H02B H 0.583427 0.750143 -0.069073 0.055 Uiso 1 1 calc R U . . .
C026 C 0.0024(3) 0.2018(3) 0.3954(4) 0.0483(11) Uani 1 1 d . . . . .
C027 C 0.3193(6) 0.6833(6) 0.1647(6) 0.0266(6) Uani 0.5 1 d . . P E 1
C028 C 0.3097(3) 0.8887(3) 0.3586(3) 0.0368(9) Uani 1 1 d . . . . .
H028 H 0.311673 0.919032 0.313736 0.044 Uiso 1 1 calc R U . . .
C029 C 0.8330(3) 0.9226(3) 0.1106(3) 0.0390(9) Uani 1 1 d . . . . .
H029 H 0.860236 0.970301 0.177581 0.047 Uiso 1 1 calc R U . . .
C02A C 0.1474(4) 0.0809(4) 0.2944(3) 0.0529(13) Uani 1 1 d . . . . .
F02B F 0.3506(6) 0.4567(4) 0.6261(5) 0.082(2) Uani 0.6667 1 d . . P F 1
F02C F 0.0845(4) 0.4013(4) 0.3246(4) 0.0796(18) Uani 0.6 1 d . . P K 1
C02E C 0.4206(3) 0.7876(3) 0.7861(3) 0.0368(9) Uani 1 1 d . . . . .
H02G H 0.482073 0.773870 0.800927 0.044 Uiso 1 1 calc R U . . .
H02H H 0.384310 0.795870 0.841580 0.044 Uiso 1 1 calc R U . . .
C02F C 0.1061(3) 0.3601(4) 0.5968(4) 0.0483(11) Uani 1 1 d . . . . .
C02G C 0.3309(4) 0.3660(4) 0.6030(4) 0.0529(12) Uani 1 1 d . . . . .
C02H C 0.8787(4) 0.8262(4) -0.0494(4) 0.0528(12) Uani 1 1 d . . . . .
H02C H 0.938734 0.808513 -0.071837 0.063 Uiso 1 1 calc R U . . .
H02D H 0.847489 0.841789 -0.098374 0.063 Uiso 1 1 calc R U . . .
C02I C 0.2176(6) 0.6555(6) 0.1630(6) 0.0266(6) Uani 0.5 1 d . . P E 1
C02J C 0.9058(4) 0.9194(4) 0.0406(4) 0.0609(14) Uani 1 1 d . . . . .
H02E H 0.914034 0.979841 0.024939 0.073 Uiso 1 1 calc R U . . .
H02F H 0.969424 0.924130 0.071451 0.073 Uiso 1 1 calc R U . . .
C02K C 0.2588(7) 0.8612(7) 0.0708(6) 0.0285(17) Uani 0.5 1 d . . P E 1
C02L C 0.4456(6) 0.7972(6) 0.1129(6) 0.0313(11) Uani 0.5 1 d . . P E 1
F02M F 0.4210(7) 0.4295(6) 0.3390(7) 0.087(3) Uani 0.4 1 d . . P L 2
F02N F 0.6522(9) 0.9398(9) 0.4341(7) 0.075(3) Uani 0.3 1 d . . P M 2
C02O C 0.1534(6) 0.5656(7) 0.1787(6) 0.0327(17) Uani 0.5 1 d . . P E 1
C02P C 0.3821(6) 0.6438(5) 0.2118(5) 0.0256(14) Uani 0.5 1 d . . P E 1
C4 C 0.0986(7) 0.7683(8) 0.0981(9) 0.056(3) Uani 0.5 1 d . . P E 2
F2 F 0.0231(5) 0.6802(5) 0.1736(5) 0.0599(8) Uani 0.5 1 d . . P E 1
C7 C 0.3192(9) 0.5911(8) 0.1984(8) 0.056(3) Uani 0.5 1 d . . P E 2
C10 C 0.1055(9) 0.5931(8) 0.1685(9) 0.058(3) Uani 0.5 1 d . . P E 2
C13 C 0.4507(6) 0.7643(6) 0.1522(6) 0.0313(11) Uani 0.5 1 d . . P E 2
C15 C 0.0770(6) 0.7266(7) 0.1277(7) 0.039(2) Uani 0.5 1 d . . P E 1
C16 C 0.3127(10) 0.8578(8) 0.0626(7) 0.051(3) Uani 0.5 1 d . . P E 2
F5 F 0.4844(6) 0.7371(6) 0.2261(6) 0.057(2) Uani 0.5 1 d . . P E 2
F1 F 0.4078(6) 0.8521(7) 0.0347(5) 0.077(3) Uani 0.5 1 d . . P E 2
F4 F 0.1202(6) 0.8539(5) 0.0831(7) 0.083(3) Uani 0.5 1 d . . P E 2
F6 F 0.2434(5) 0.5054(5) 0.1840(5) 0.0599(8) Uani 0.5 1 d . . P E 2
F7 F 0.0667(6) 0.5190(5) 0.1094(7) 0.0599(8) Uani 0.5 1 d . . P E 1
F14 F 0.0890(6) 0.4948(5) 0.1083(6) 0.0599(8) Uani 0.5 1 d . . P E 2
C1 C 0.2880(6) 0.6628(6) 0.1632(6) 0.0266(6) Uani 0.5 1 d . . P E 2
C14 C 0.1895(6) 0.6622(6) 0.1506(6) 0.0266(6) Uani 0.5 1 d . . P E 2
C2 C 0.3433(8) 0.7379(7) 0.1377(7) 0.0266(6) Uani 0.5 1 d . . P E 2
C26 C 0.1870(7) 0.7389(6) 0.1164(6) 0.0266(6) Uani 0.5 1 d . . P E 2
C34 C 0.2822(6) 0.7848(9) 0.1067(8) 0.0266(6) Uani 0.5 1 d . . P E 2
F9 F 0.1495(10) 0.3642(9) 0.6888(9) 0.072(4) Uani 0.3333 1 d . . P C 2
F12 F 0.0877(18) 0.4378(17) 0.6137(17) 0.128(11) Uani 0.3333 1 d . . P C 2
F28 F 0.0210(2) 0.3044(2) 0.6081(2) 0.0567(7) Uani 1 1 d . . . . .
F15 F 0.4153(6) 0.4211(8) 0.5705(6) 0.066(3) Uani 0.3333 1 d . . P F 2
F13 F 0.3040(10) 0.4584(11) 0.6640(11) 0.093(5) Uani 0.3333 1 d . . P F 2
F16 F 0.3717(11) 0.3523(9) 0.6656(11) 0.086(5) Uani 0.3333 1 d . . P F 2
F17 F 0.4252(7) 0.2289(9) 0.5040(10) 0.0844(11) Uani 0.3333 1 d . . P I 2
F19 F 0.3610(8) 0.1172(10) 0.3709(12) 0.0844(11) Uani 0.3333 1 d . . P I 2
F18 F 0.4253(2) 0.2828(3) 0.4102(3) 0.0844(11) Uani 1 1 d . . . . .
C21 C 0.3497(7) 0.2040(9) 0.3949(7) 0.0378(17) Uani 0.6667 1 d . . P D 1
F23 F 0.1935(2) 0.0144(2) 0.29714(19) 0.0605(8) Uani 1 1 d . . . . .
F22 F 0.1490(4) 0.0916(4) 0.2140(3) 0.0662(13) Uani 0.75 1 d . . P B 1
F21 F 0.0850(14) 0.0592(11) 0.2425(10) 0.072(4) Uani 0.25 1 d . . P B 2
F24 F -0.0590(2) 0.1243(2) 0.4076(3) 0.0817(11) Uani 1 1 d . . . . .
F26 F -0.0086(2) 0.1815(3) 0.3018(2) 0.0736(10) Uani 1 1 d . . . . .
F10 F 0.0194(5) 0.6265(5) 0.1652(5) 0.0599(8) Uani 0.5 1 d . . P E 2

loop_
_atom_site_aniso_label
_atom_site_aniso_U_11
_atom_site_aniso_U_22
_atom_site_aniso_U_33
_atom_site_aniso_U_23
_atom_site_aniso_U_13
_atom_site_aniso_U_12
Rh01 0.02006(14) 0.02253(13) 0.02662(14) 0.01217(11) 0.00310(10) 0.00391(10)
Rh02 0.02801(16) 0.02240(14) 0.02829(15) 0.01333(11) -0.00294(11) -0.00244(11)
F003 0.0351(14) 0.0511(15) 0.0710(18) 0.0287(14) 0.0055(13) 0.0147(12)
F004 0.0300(13) 0.0536(15) 0.0638(17) 0.0223(13) 0.0216(12) 0.0189(11)
F005 0.0321(13) 0.0377(13) 0.0634(17) 0.0205(12) 0.0015(12) 0.0048(10)
F006 0.0682(19) 0.0398(14) 0.0540(16) 0.0253(13) 0.0050(14) 0.0052(13)
F007 0.0494(16) 0.0511(15) 0.0497(15) 0.0206(13) 0.0219(13) 0.0045(12)
F008 0.086(2) 0.0550(16) 0.0506(16) 0.0347(14) 0.0144(15) 0.0260(16)
F009 0.0612(18) 0.0370(13) 0.0683(18) 0.0205(13) 0.0211(15) 0.0248(13)
F00A 0.0617(19) 0.0564(17) 0.0531(16) 0.0278(14) 0.0137(14) -0.0117(14)
F00C 0.095(3) 0.073(2) 0.0398(15) 0.0328(15) -0.0034(15) 0.0119(18)
F00E 0.0492(18) 0.0441(16) 0.128(3) 0.0423(18) 0.0346(18) 0.0094(13)
N00F 0.0233(15) 0.0235(14) 0.0264(15) 0.0103(12) 0.0016(12) 0.0047(11)
F00G 0.0362(15) 0.0645(18) 0.0618(18) 0.0166(15) -0.0154(13) 0.0098(13)
N00I 0.042(2) 0.0261(15) 0.0320(17) 0.0152(13) -0.0004(14) -0.0016(14)
N00K 0.0247(15) 0.0239(14) 0.0239(14) 0.0086(12) 0.0012(12) 0.0054(12)
F00L 0.041(2) 0.061(2) 0.051(2) 0.024(2) -0.0207(17) 0.0013(18)
F00N 0.044(2) 0.040(2) 0.059(2) 0.0113(18) 0.0011(18) 0.0005(16)
F00O 0.039(3) 0.026(2) 0.064(3) 0.015(2) 0.020(3) 0.014(2)
N00P 0.0293(17) 0.0256(15) 0.0285(16) 0.0121(13) -0.0023(13) -0.0020(12)
C00Q 0.0270(19) 0.0347(19) 0.039(2) 0.0189(17) 0.0076(16) 0.0097(16)
F00R 0.039(2) 0.058(3) 0.088(3) 0.040(3) 0.005(2) 0.030(2)
F00S 0.053(4) 0.044(4) 0.055(4) 0.032(3) 0.003(3) 0.022(3)
C00U 0.039(2) 0.037(2) 0.044(2) 0.0281(19) 0.0145(18) 0.0148(17)
C00V 0.041(2) 0.037(2) 0.033(2) 0.0229(17) 0.0070(17) 0.0118(17)
C00W 0.033(2) 0.0283(18) 0.046(2) 0.0213(17) 0.0039(17) 0.0080(16)
F00X 0.055(3) 0.065(4) 0.039(2) 0.004(3) 0.000(2) 0.019(3)
C00Y 0.036(2) 0.032(2) 0.039(2) 0.0160(17) -0.0105(18) 0.0010(17)
C00Z 0.0272(19) 0.0275(18) 0.042(2) 0.0198(17) 0.0060(16) 0.0049(15)
C010 0.035(2) 0.0287(18) 0.040(2) 0.0212(17) 0.0026(17) 0.0077(16)
F011 0.083(4) 0.047(3) 0.038(2) 0.015(2) -0.020(3) 0.004(3)
C012 0.034(2) 0.0263(18) 0.050(2) 0.0144(18) 0.0118(18) 0.0034(16)
C013 0.042(2) 0.0244(17) 0.031(2) 0.0104(15) 0.0048(17) -0.0039(16)
F8 0.058(2) 0.129(3) 0.078(2) 0.017(2) 0.0160(18) 0.062(2)
C015 0.044(2) 0.0301(19) 0.035(2) 0.0193(17) -0.0020(17) 0.0090(17)
F016 0.0478(17) 0.0464(15) 0.0732(14) 0.0212(14) 0.0127(14) -0.0050(15)
C017 0.043(3) 0.039(2) 0.041(2) 0.0136(19) -0.0017(19) -0.0069(19)
C018 0.038(2) 0.0251(17) 0.046(2) 0.0221(17) 0.0087(18) 0.0086(16)
C019 0.0269(19) 0.0336(19) 0.034(2) 0.0151(16) 0.0030(15) 0.0123(15)
C01A 0.060(3) 0.031(2) 0.028(2) 0.0147(16) -0.0015(19) 0.0073(19)
C01B 0.045(2) 0.041(2) 0.032(2) 0.0181(18) 0.0119(18) 0.0192(19)
C01C 0.0257(19) 0.036(2) 0.036(2) 0.0150(17) 0.0026(16) 0.0082(16)
C01D 0.029(2) 0.0338(19) 0.0307(19) 0.0130(16) -0.0030(15) -0.0008(16)
C01E 0.050(3) 0.034(2) 0.048(3) 0.0195(19) 0.003(2) 0.0090(19)
F01F 0.044(3) 0.125(4) 0.042(2) 0.032(3) 0.021(2) 0.034(3)
C01G 0.052(3) 0.0247(18) 0.034(2) 0.0119(16) 0.0036(18) 0.0098(17)
F3 0.030(3) 0.098(5) 0.063(4) 0.059(4) 0.009(3) 0.017(3)
C01I 0.055(3) 0.041(2) 0.036(2) 0.0188(18) 0.019(2) 0.021(2)
C01J 0.062(3) 0.041(2) 0.039(2) 0.016(2) -0.009(2) -0.014(2)
C01K 0.037(2) 0.0255(17) 0.0307(19) 0.0134(15) 0.0012(16) 0.0063(15)
C01L 0.029(2) 0.033(2) 0.032(2) 0.0089(16) -0.0034(16) -0.0020(16)
C01M 0.058(3) 0.049(3) 0.064(3) 0.038(2) 0.001(2) 0.020(2)
F01N 0.042(4) 0.051(4) 0.083(4) 0.036(3) -0.001(4) 0.019(3)
C01O 0.0211(14) 0.0270(13) 0.0264(10) 0.0060(8) 0.0025(11) 0.0047(13)
C01P 0.036(2) 0.0225(16) 0.0293(18) 0.0111(15) 0.0009(15) 0.0004(15)
C01Q 0.029(2) 0.0257(18) 0.045(2) 0.0140(17) 0.0094(17) 0.0088(15)
C01R 0.033(2) 0.037(2) 0.038(2) 0.0221(18) 0.0033(17) 0.0057(17)
C01S 0.0211(14) 0.0270(13) 0.0264(10) 0.0060(8) 0.0025(11) 0.0047(13)
C3 0.023(5) 0.045(3) 0.051(7) 0.025(5) -0.005(3) 0.011(3)
C01U 0.095(4) 0.028(2) 0.043(3) 0.015(2) 0.005(3) 0.005(2)
F01V 0.097(11) 0.080(9) 0.048(7) 0.040(6) 0.036(7) 0.048(8)
C01W 0.030(2) 0.0315(19) 0.034(2) 0.0160(16) 0.0006(16) -0.0014(15)
C01X 0.035(2) 0.036(2) 0.040(2) 0.0233(18) 0.0004(17) -0.0018(17)
C01Y 0.045(2) 0.038(2) 0.0246(18) 0.0125(16) 0.0023(16) 0.0118(18)
C01Z 0.041(2) 0.0238(17) 0.035(2) 0.0190(16) -0.0002(17) -0.0010(16)
C020 0.039(2) 0.034(2) 0.039(2) 0.0151(17) 0.0013(17) 0.0179(17)
C021 0.043(2) 0.036(2) 0.0286(19) 0.0105(17) -0.0069(17) 0.0097(18)
C022 0.0211(14) 0.0270(13) 0.0264(10) 0.0060(8) 0.0025(11) 0.0047(13)
F023 0.038(3) 0.082(4) 0.068(3) 0.012(3) -0.017(2) 0.011(2)
C024 0.082(4) 0.037(2) 0.055(3) 0.021(2) 0.014(3) 0.022(3)
C025 0.047(3) 0.063(3) 0.038(2) 0.027(2) -0.0005(19) 0.021(2)
C026 0.039(3) 0.038(2) 0.065(3) 0.020(2) -0.006(2) 0.0071(19)
C027 0.0211(14) 0.0270(13) 0.0264(10) 0.0060(8) 0.0025(11) 0.0047(13)
C028 0.061(3) 0.0248(18) 0.0220(18) 0.0094(15) 0.0008(18) 0.0083(18)
C029 0.043(2) 0.0235(18) 0.048(2) 0.0174(17) 0.0068(19) -0.0016(16)
C02A 0.082(4) 0.050(3) 0.033(2) 0.018(2) 0.000(3) 0.028(3)
F02B 0.117(6) 0.027(3) 0.077(5) 0.026(3) -0.047(4) -0.028(3)
F02C 0.074(4) 0.059(3) 0.063(3) 0.008(3) -0.016(3) -0.028(3)
C02E 0.034(2) 0.039(2) 0.037(2) 0.0162(18) -0.0057(17) 0.0073(17)
C02F 0.039(3) 0.042(2) 0.055(3) 0.011(2) 0.010(2) 0.008(2)
C02G 0.034(2) 0.077(4) 0.047(3) 0.022(3) 0.003(2) 0.017(2)
C02H 0.049(3) 0.069(3) 0.057(3) 0.040(3) 0.025(2) 0.018(2)
C02I 0.0211(14) 0.0270(13) 0.0264(10) 0.0060(8) 0.0025(11) 0.0047(13)
C02J 0.050(3) 0.055(3) 0.084(4) 0.039(3) 0.031(3) 0.003(2)
C02K 0.030(4) 0.037(4) 0.022(4) 0.008(3) 0.004(3) 0.020(4)
C02L 0.029(3) 0.031(3) 0.038(3) 0.017(2) 0.004(2) 0.010(2)
F02M 0.096(7) 0.056(5) 0.112(8) 0.020(5) 0.040(6) 0.042(5)
F02N 0.091(9) 0.095(8) 0.045(6) 0.017(6) 0.026(6) 0.053(7)
C02O 0.025(4) 0.039(4) 0.032(4) 0.017(4) 0.009(3) 0.000(3)
C02P 0.028(4) 0.018(3) 0.035(4) 0.016(3) 0.009(3) 0.005(3)
C4 0.020(5) 0.043(6) 0.092(9) 0.016(6) -0.006(5) 0.002(4)
F2 0.0478(17) 0.0464(15) 0.0732(14) 0.0212(14) 0.0127(14) -0.0050(15)
C7 0.057(7) 0.049(6) 0.061(7) 0.015(5) 0.000(5) 0.022(5)
C10 0.051(7) 0.047(6) 0.068(7) 0.025(5) -0.011(6) -0.006(5)
C13 0.029(3) 0.031(3) 0.038(3) 0.017(2) 0.004(2) 0.010(2)
C15 0.021(4) 0.035(5) 0.047(5) 0.012(4) -0.006(4) -0.006(4)
C16 0.062(8) 0.043(5) 0.027(5) -0.002(4) -0.002(5) 0.006(6)
F5 0.032(4) 0.055(5) 0.073(6) 0.015(4) -0.021(3) 0.013(3)
F1 0.072(6) 0.088(6) 0.046(4) 0.028(4) 0.025(4) -0.026(5)
F4 0.074(6) 0.040(4) 0.128(7) 0.028(4) -0.034(6) 0.019(4)
F6 0.0478(17) 0.0464(15) 0.0732(14) 0.0212(14) 0.0127(14) -0.0050(15)
F7 0.0478(17) 0.0464(15) 0.0732(14) 0.0212(14) 0.0127(14) -0.0050(15)
F14 0.0478(17) 0.0464(15) 0.0732(14) 0.0212(14) 0.0127(14) -0.0050(15)
C1 0.0211(14) 0.0270(13) 0.0264(10) 0.0060(8) 0.0025(11) 0.0047(13)
C14 0.0211(14) 0.0270(13) 0.0264(10) 0.0060(8) 0.0025(11) 0.0047(13)
C2 0.0211(14) 0.0270(13) 0.0264(10) 0.0060(8) 0.0025(11) 0.0047(13)
C26 0.0211(14) 0.0270(13) 0.0264(10) 0.0060(8) 0.0025(11) 0.0047(13)
C34 0.0211(14) 0.0270(13) 0.0264(10) 0.0060(8) 0.0025(11) 0.0047(13)
F9 0.061(7) 0.059(7) 0.061(7) -0.011(6) 0.015(5) 0.013(6)
F12 0.123(16) 0.042(7) 0.23(3) 0.045(15) 0.138(19) 0.038(9)
F28 0.0454(16) 0.0654(18) 0.0663(18) 0.0320(15) 0.0279(14) 0.0158(14)
F15 0.031(4) 0.085(7) 0.044(5) 0.007(5) 0.011(4) -0.025(4)
F13 0.066(9) 0.068(8) 0.095(11) -0.016(7) 0.005(7) 0.008(7)
F16 0.094(10) 0.055(6) 0.104(11) 0.043(7) -0.055(10) -0.002(8)
F17 0.0369(16) 0.077(2) 0.157(3) 0.066(2) 0.0278(19) 0.0151(14)
F19 0.0369(16) 0.077(2) 0.157(3) 0.066(2) 0.0278(19) 0.0151(14)
F18 0.0369(16) 0.077(2) 0.157(3) 0.066(2) 0.0278(19) 0.0151(14)
C21 0.023(5) 0.045(3) 0.051(7) 0.025(5) -0.005(3) 0.011(3)
F23 0.074(2) 0.0564(17) 0.0453(15) 0.0014(13) -0.0075(14) 0.0384(16)
F22 0.081(4) 0.086(3) 0.034(2) 0.034(2) 0.001(2) 0.012(3)
F21 0.092(12) 0.058(9) 0.046(8) -0.005(7) -0.034(9) 0.032(9)
F24 0.0396(17) 0.0517(18) 0.152(4) 0.051(2) -0.0151(19) -0.0058(14)
F26 0.073(2) 0.086(2) 0.0555(18) 0.0098(17) -0.0192(16) 0.0430(19)
F10 0.0478(17) 0.0464(15) 0.0732(14) 0.0212(14) 0.0127(14) -0.0050(15)

loop_
_atom_type_symbol
_atom_type_description
_atom_type_scat_dispersion_real
_atom_type_scat_dispersion_imag
_atom_type_scat_source
C C 0.0033 0.0016 'International Tables Vol C Tables 4.2.6.8 and 6.1.1.4'
H H 0.0000 0.0000 'International Tables Vol C Tables 4.2.6.8 and 6.1.1.4'
F F 0.0171 0.0103 'International Tables Vol C Tables 4.2.6.8 and 6.1.1.4'
N N 0.0061 0.0033 'International Tables Vol C Tables 4.2.6.8 and 6.1.1.4'
Rh Rh -1.1178 0.9187 'International Tables Vol C Tables 4.2.6.8 and 6.1.1.4'

loop_
_geom_angle_atom_site_label_1
_geom_angle_atom_site_label_2
_geom_angle_atom_site_label_3
_geom_angle
_geom_angle_site_symmetry_1
_geom_angle_site_symmetry_3
_geom_angle_publ_flag
N00F Rh01 N00K 89.17(11) . . ?
N00F Rh01 C018 93.71(14) . . ?
N00F Rh01 C01B 155.31(15) . . ?
N00F Rh01 C01Y 166.54(14) . . ?
N00F Rh01 C029 86.62(14) . . ?
N00K Rh01 C018 159.67(14) . . ?
N00K Rh01 C01B 94.67(14) . . ?
N00K Rh01 C01Y 90.67(13) . . ?
N00K Rh01 C029 162.21(15) . . ?
C018 Rh01 C01Y 81.92(16) . . ?
C01B Rh01 C018 91.08(16) . . ?
C01B Rh01 C01Y 38.04(16) . . ?
C01B Rh01 C029 82.30(17) . . ?
C029 Rh01 C018 38.08(16) . . ?
C029 Rh01 C01Y 97.39(17) . . ?
N00I Rh02 C015 94.63(14) . . ?
N00I Rh02 C01K 158.09(14) . . ?
N00I Rh02 C01P 164.04(15) . . ?
N00I Rh02 C01Z 88.63(14) . . ?
N00P Rh02 N00I 88.60(12) . . ?
N00P Rh02 C015 160.11(15) . . ?
N00P Rh02 C01K 93.98(13) . . ?
N00P Rh02 C01P 89.24(13) . . ?
N00P Rh02 C01Z 162.00(14) . . ?
C01K Rh02 C015 90.30(15) . . ?
C01P Rh02 C015 82.27(15) . . ?
C01P Rh02 C01K 37.86(15) . . ?
C01Z Rh02 C015 37.89(15) . . ?
C01Z Rh02 C01K 82.22(15) . . ?
C01Z Rh02 C01P 98.11(14) . . ?
C00Q N00F Rh01 124.4(3) . . ?
C00Q N00F C01C 117.9(3) . . ?
C01C N00F Rh01 117.3(2) . . ?
C017 N00I Rh02 118.9(3) . . ?
C01E N00I Rh02 122.7(3) . . ?
C01E N00I C017 118.4(4) . . ?
C019 N00K Rh01 121.7(2) . . ?
C01Q N00K Rh01 119.9(2) . . ?
C01Q N00K C019 118.2(3) . . ?
C01D N00P Rh02 122.3(3) . . ?
C01D N00P C01W 118.4(3) . . ?
C01W N00P Rh02 119.3(3) . . ?
N00F C00Q H00Q 119.2 . . ?
N00F C00Q C01I 121.5(4) . . ?
C01I C00Q H00Q 119.2 . . ?
C00V C00U C010 109.0(4) . . ?
C00V C00U C3 133.5(9) . . ?
C00V C00U C21 119.3(5) . . ?
C010 C00U C3 117.3(9) . . ?
C010 C00U C21 131.1(5) . . ?
C00U C00V C02A 126.6(4) . . ?
C00W C00V C00U 107.3(4) . . ?
C00W C00V C02A 125.5(4) . . ?
C00V C00W C00Z 109.3(4) . . ?
C00V C00W C026 124.5(4) . . ?
C00Z C00W C026 125.9(4) . . ?
C01A C00Y F00L 122.3(4) . . ?
C01A C00Y H00Y 119.4 . . ?
C01A C00Y C01C 121.2(4) . . ?
C01C C00Y F00L 116.3(4) . . ?
C01C C00Y H00Y 119.4 . . ?
C00W C00Z C010 107.1(4) . . ?
C00W C00Z C02F 125.0(4) . . ?
C010 C00Z C02F 127.9(4) . . ?
C00U C010 C00Z 107.3(4) . . ?
C00U C010 C02G 126.4(4) . . ?
C00Z C010 C02G 126.2(4) . . ?
F00E C012 C01G 118.9(4) . . ?
F00E C012 C01Q 119.2(4) . . ?
C01G C012 C01Q 121.9(4) . . ?
F00A C013 C01W 117.0(4) . . ?
F00A C013 C028 121.0(4) . . ?
C01W C013 C028 122.0(4) . . ?
Rh02 C015 H015 114.0 . . ?
C01Z C015 Rh02 70.6(2) . . ?
C01Z C015 H015 114.0 . . ?
C01Z C015 C02E 123.9(4) . . ?
C02E C015 Rh02 112.6(2) . . ?
C02E C015 H015 114.0 . . ?
N00I C017 H017 119.7 . . ?
N00I C017 C01J 120.6(5) . . ?
C01J C017 H017 119.7 . . ?
Rh01 C018 H018 114.4 . . ?
C01M C018 Rh01 112.5(3) . . ?
C01M C018 H018 114.4 . . ?
C029 C018 Rh01 70.8(2) . . ?
C029 C018 H018 114.4 . . ?
C029 C018 C01M 122.9(4) . . ?
N00K C019 H019 118.8 . . ?
N00K C019 C020 122.4(4) . . ?
C020 C019 H019 118.8 . . ?
C00Y C01A H01A 121.6 . . ?
C00Y C01A C01I 116.8(4) . . ?
C01I C01A H01A 121.6 . . ?
Rh01 C01B H01B 113.9 . . ?
C01Y C01B Rh01 71.4(2) . . ?
C01Y C01B H01B 113.9 . . ?
C01Y C01B C02H 124.3(4) . . ?
C02H C01B Rh01 112.1(3) . . ?
C02H C01B H01B 113.9 . . ?
N00F C01C C00Y 121.9(4) . . ?
N00F C01C H01C 119.1 . . ?
C00Y C01C H01C 119.1 . . ?
N00P C01D H01F 118.7 . . ?
N00P C01D C021 122.7(4) . . ?
C021 C01D H01F 118.7 . . ?
N00I C01E H01H 119.2 . . ?
N00I C01E C024 121.6(5) . . ?
C024 C01E H01H 119.2 . . ?
C012 C01G H01G 121.5 . . ?
C012 C01G C020 116.9(4) . . ?
C020 C01G H01G 121.5 . . ?
C00Q C01I H01I 119.7 . . ?
C01A C01I C00Q 120.7(4) . . ?
C01A C01I H01I 119.7 . . ?
F02N C01I C00Q 111.3(6) . . ?
F02N C01I C01A 128.1(6) . . ?
C017 C01J H01J 119.2 . . ?
C01U C01J C017 121.6(5) . . ?
C01U C01J H01J 119.2 . . ?
C01U C01J F02C 122.0(5) . . ?
F02C C01J C017 116.1(6) . . ?
Rh02 C01K H01K 114.3 . . ?
C01P C01K Rh02 71.0(2) . . ?
C01P C01K H01K 114.3 . . ?
C01P C01K C01R 123.0(3) . . ?
C01R C01K Rh02 112.5(2) . . ?
C01R C01K H01K 114.3 . . ?
H01L C01L H01M 107.8 . . ?
C01P C01L H01L 108.9 . . ?
C01P C01L H01M 108.9 . . ?
C01P C01L C02E 113.2(3) . . ?
C02E C01L H01L 108.9 . . ?
C02E C01L H01M 108.9 . . ?
C018 C01M H01D 108.8 . . ?
C018 C01M H01E 108.8 . . ?
H01D C01M H01E 107.7 . . ?
C025 C01M C018 113.7(3) . . ?
C025 C01M H01D 108.8 . . ?
C025 C01M H01E 108.8 . . ?
C01S C01O C02L 131.8(8) . . ?
C027 C01O C01S 106.5(11) . . ?
C027 C01O C02L 121.6(9) . . ?
Rh02 C01P H01P 114.2 . . ?
C01K C01P Rh02 71.1(2) . . ?
C01K C01P C01L 124.6(3) . . ?
C01K C01P H01P 114.2 . . ?
C01L C01P Rh02 110.6(2) . . ?
C01L C01P H01P 114.2 . . ?
N00K C01Q C012 121.0(4) . . ?
N00K C01Q H01Q 119.5 . . ?
C012 C01Q H01Q 119.5 . . ?
C01K C01R H01N 109.3 . . ?
C01K C01R H01O 109.3 . . ?
C01K C01R C01X 111.7(3) . . ?
H01N C01R H01O 107.9 . . ?
C01X C01R H01N 109.3 . . ?
C01X C01R H01O 109.3 . . ?
C01O C01S C02K 120.9(9) . . ?
C022 C01S C01O 109.6(11) . . ?
C022 C01S C02K 129.5(9) . . ?
F17 C3 C00U 115.0(18) . . ?
F19 C3 C00U 109.2(16) . . ?
F19 C3 F17 107.6(18) . . ?
F19 C3 F18 123(2) . . ?
F18 C3 C00U 109.1(16) . . ?
F18 C3 F17 92.1(14) . . ?
C01J C01U H01U 121.5 . . ?
C024 C01U C01J 116.9(5) . . ?
C024 C01U H01U 121.5 . . ?
N00P C01W C013 120.6(4) . . ?
N00P C01W H01W 119.7 . . ?
C013 C01W H01W 119.7 . . ?
C01R C01X H01R 109.0 . . ?
C01R C01X H01S 109.0 . . ?
H01R C01X H01S 107.8 . . ?
C01Z C01X C01R 112.9(3) . . ?
C01Z C01X H01R 109.0 . . ?
C01Z C01X H01S 109.0 . . ?
Rh01 C01Y H01Y 114.2 . . ?
C01B C01Y Rh01 70.5(2) . . ?
C01B C01Y H01Y 114.2 . . ?
C01B C01Y C025 125.2(4) . . ?
C025 C01Y Rh01 110.3(3) . . ?
C025 C01Y H01Y 114.2 . . ?
Rh02 C01Z H01Z 113.8 . . ?
C015 C01Z Rh02 71.5(2) . . ?
C015 C01Z C01X 126.4(4) . . ?
C015 C01Z H01Z 113.8 . . ?
C01X C01Z Rh02 109.4(2) . . ?
C01X C01Z H01Z 113.8 . . ?
C019 C020 H020 120.2 . . ?
C01G C020 C019 119.6(4) . . ?
C01G C020 H020 120.2 . . ?
C01D C021 H021 120.3 . . ?
C028 C021 C01D 119.4(4) . . ?
C028 C021 H021 120.3 . . ?
C01S C022 C02I 107.2(10) . . ?
C01S C022 C15 124.3(9) . . ?
C02I C022 C15 128.2(8) . . ?
C01E C024 H024 119.5 . . ?
C01U C024 C01E 120.9(5) . . ?
C01U C024 H024 119.5 . . ?
C01U C024 F02M 119.3(6) . . ?
F02M C024 C01E 119.4(7) . . ?
C01M C025 C01Y 114.2(4) . . ?
C01M C025 H02A 108.7 . . ?
C01M C025 H02B 108.7 . . ?
C01Y C025 H02A 108.7 . . ?
C01Y C025 H02B 108.7 . . ?
H02A C025 H02B 107.6 . . ?
F003 C026 C00W 113.3(4) . . ?
F003 C026 F24 104.5(4) . . ?
F003 C026 F26 104.5(4) . . ?
F24 C026 C00W 114.7(4) . . ?
F24 C026 F26 106.9(4) . . ?
F26 C026 C00W 112.0(4) . . ?
C01O C027 C02I 108.6(9) . . ?
C01O C027 C02P 130.0(8) . . ?
C02I C027 C02P 120.9(8) . . ?
C013 C028 C021 116.9(3) . . ?
C013 C028 H028 121.5 . . ?
C021 C028 H028 121.5 . . ?
Rh01 C029 H029 114.0 . . ?
C018 C029 Rh01 71.1(2) . . ?
C018 C029 H029 114.0 . . ?
C018 C029 C02J 125.6(4) . . ?
C02J C029 Rh01 109.8(3) . . ?
C02J C029 H029 114.0 . . ?
F00N C02A C00V 110.3(4) . . ?
C00V C02A F01V 100.9(6) . . ?
F23 C02A F00N 99.6(4) . . ?
F23 C02A C00V 112.8(4) . . ?
F23 C02A F01V 80.9(5) . . ?
F22 C02A F00N 102.9(5) . . ?
F22 C02A C00V 116.8(4) . . ?
F22 C02A F23 112.4(5) . . ?
F21 C02A C00V 123.6(8) . . ?
F21 C02A F01V 101.0(13) . . ?
F21 C02A F23 121.6(8) . . ?
C015 C02E C01L 113.2(3) . . ?
C015 C02E H02G 108.9 . . ?
C015 C02E H02H 108.9 . . ?
C01L C02E H02G 108.9 . . ?
C01L C02E H02H 108.9 . . ?
H02G C02E H02H 107.8 . . ?
F00O C02F C00Z 109.6(5) . . ?
F00X C02F F00O 100.9(5) . . ?
F00X C02F C00Z 113.3(5) . . ?
F00X C02F F28 112.8(5) . . ?
C00Z C02F F9 106.6(6) . . ?
F12 C02F C00Z 133.2(10) . . ?
F12 C02F F9 107.0(14) . . ?
F12 C02F F28 100.0(11) . . ?
F28 C02F F00O 106.7(5) . . ?
F28 C02F C00Z 112.5(4) . . ?
F28 C02F F9 88.5(6) . . ?
C010 C02G F15 111.0(5) . . ?
C010 C02G F13 110.5(7) . . ?
F011 C02G C010 108.1(5) . . ?
F011 C02G F023 94.8(5) . . ?
F023 C02G C010 107.9(4) . . ?
F02B C02G C010 118.2(5) . . ?
F02B C02G F011 110.1(6) . . ?
F02B C02G F023 115.1(6) . . ?
F13 C02G F15 95.4(8) . . ?
F16 C02G C010 134.0(7) . . ?
F16 C02G F15 101.1(10) . . ?
F16 C02G F13 97.9(11) . . ?
C01B C02H H02C 108.7 . . ?
C01B C02H H02D 108.7 . . ?
H02C C02H H02D 107.6 . . ?
C02J C02H C01B 114.2(4) . . ?
C02J C02H H02C 108.7 . . ?
C02J C02H H02D 108.7 . . ?
C022 C02I C027 108.0(8) . . ?
C022 C02I C02O 122.9(8) . . ?
C027 C02I C02O 128.6(8) . . ?
C029 C02J H02E 108.7 . . ?
C029 C02J H02F 108.7 . . ?
C02H C02J C029 114.4(4) . . ?
C02H C02J H02E 108.7 . . ?
C02H C02J H02F 108.7 . . ?
H02E C02J H02F 107.6 . . ?
F006 C02K C01S 113.8(7) . . ?
F00C C02K F006 110.3(7) . . ?
F00C C02K F01N 101.4(7) . . ?
F00C C02K C01S 112.8(7) . . ?
F01N C02K F006 104.8(7) . . ?
F01N C02K C01S 112.8(8) . . ?
F004 C02L C01O 113.0(6) . . ?
F005 C02L F004 108.4(6) . . ?
F005 C02L F3 104.5(7) . . ?
F005 C02L C01O 112.9(7) . . ?
F3 C02L F004 103.2(7) . . ?
F3 C02L C01O 114.0(7) . . ?
F007 C02O C02I 113.8(7) . . ?
F007 C02O F7 101.0(7) . . ?
F016 C02O F007 109.4(7) . . ?
F016 C02O C02I 113.0(7) . . ?
F016 C02O F7 109.1(7) . . ?
F7 C02O C02I 109.8(7) . . ?
F008 C02P F009 107.1(5) . . ?
F008 C02P C027 115.1(6) . . ?
F009 C02P C027 110.7(6) . . ?
F00S C02P F008 102.5(7) . . ?
F00S C02P F009 108.1(7) . . ?
F00S C02P C027 112.9(6) . . ?
F00G C4 F8 111.5(8) . . ?
F00G C4 F4 111.8(10) . . ?
F00G C4 C26 115.3(8) . . ?
F8 C4 F4 92.7(8) . . ?
F8 C4 C26 111.1(10) . . ?
F4 C4 C26 112.2(9) . . ?
F008 C7 F009 106.8(8) . . ?
F008 C7 F6 104.3(9) . . ?
F008 C7 C1 115.5(8) . . ?
F009 C7 C1 111.5(9) . . ?
F6 C7 F009 106.2(8) . . ?
F6 C7 C1 111.8(9) . . ?
F007 C10 C14 114.0(8) . . ?
F007 C10 F10 104.1(9) . . ?
F14 C10 F007 104.3(8) . . ?
F14 C10 C14 113.4(10) . . ?
F14 C10 F10 110.2(9) . . ?
F10 C10 C14 110.2(8) . . ?
F004 C13 F005 105.6(6) . . ?
F004 C13 F5 104.2(6) . . ?
F004 C13 C2 118.0(7) . . ?
F005 C13 F5 102.7(6) . . ?
F005 C13 C2 113.8(6) . . ?
F5 C13 C2 111.0(7) . . ?
F00G C15 C022 112.7(7) . . ?
F8 C15 F00G 107.1(7) . . ?
F8 C15 C022 117.7(7) . . ?
F8 C15 F2 92.3(7) . . ?
F2 C15 F00G 112.4(7) . . ?
F2 C15 C022 113.0(8) . . ?
F006 C16 F1 105.5(9) . . ?
F006 C16 C34 113.3(9) . . ?
F00C C16 F006 116.7(10) . . ?
F00C C16 F1 98.2(8) . . ?
F00C C16 C34 114.1(9) . . ?
F1 C16 C34 107.0(9) . . ?
C14 C1 C7 122.5(8) . . ?
C2 C1 C7 129.8(9) . . ?
C2 C1 C14 107.6(9) . . ?
C1 C14 C10 125.9(9) . . ?
C1 C14 C26 107.2(8) . . ?
C26 C14 C10 126.9(9) . . ?
C1 C2 C13 120.5(8) . . ?
C1 C2 C34 109.9(11) . . ?
C34 C2 C13 129.3(9) . . ?
C14 C26 C4 125.5(9) . . ?
C34 C26 C4 125.7(9) . . ?
C34 C26 C14 108.7(10) . . ?
C2 C34 C16 125.6(9) . . ?
C26 C34 C16 127.5(10) . . ?
C26 C34 C2 106.5(11) . . ?
F00R C21 C00U 113.9(7) . . ?
F01F C21 F00R 106.0(8) . . ?
F01F C21 C00U 115.6(5) . . ?
F18 C21 F00R 104.2(6) . . ?
F18 C21 C00U 116.8(8) . . ?
F18 C21 F01F 98.5(8) . . ?

loop_
_geom_bond_atom_site_label_1
_geom_bond_atom_site_label_2
_geom_bond_distance
_geom_bond_site_symmetry_2
_geom_bond_publ_flag
Rh01 N00F 2.110(3) . ?
Rh01 N00K 2.116(3) . ?
Rh01 C018 2.131(4) . ?
Rh01 C01B 2.126(4) . ?
Rh01 C01Y 2.137(4) . ?
Rh01 C029 2.127(4) . ?
Rh02 N00I 2.113(3) . ?
Rh02 N00P 2.105(3) . ?
Rh02 C015 2.142(4) . ?
Rh02 C01K 2.132(4) . ?
Rh02 C01P 2.132(4) . ?
Rh02 C01Z 2.131(3) . ?
F003 C026 1.334(5) . ?
F004 C02L 1.360(8) . ?
F004 C13 1.257(8) . ?
F005 C02L 1.280(8) . ?
F005 C13 1.427(8) . ?
F006 C02K 1.331(9) . ?
F006 C16 1.271(10) . ?
F007 C02O 1.316(8) . ?
F007 C10 1.396(12) . ?
F008 C02P 1.340(7) . ?
F008 C7 1.280(11) . ?
F009 C02P 1.344(7) . ?
F009 C7 1.408(11) . ?
F00A C013 1.348(5) . ?
F00C C02K 1.287(9) . ?
F00C C16 1.253(11) . ?
F00E C012 1.329(5) . ?
N00F C00Q 1.339(5) . ?
N00F C01C 1.343(5) . ?
F00G C4 1.255(10) . ?
F00G C15 1.394(10) . ?
N00I C017 1.344(5) . ?
N00I C01E 1.331(6) . ?
N00K C019 1.341(5) . ?
N00K C01Q 1.333(5) . ?
F00L C00Y 1.368(5) . ?
F00N C02A 1.421(7) . ?
F00O C02F 1.401(9) . ?
N00P C01D 1.339(5) . ?
N00P C01W 1.341(5) . ?
C00Q H00Q 0.9500 . ?
C00Q C01I 1.380(6) . ?
F00R C21 1.388(9) . ?
F00S C02P 1.272(11) . ?
C00U C00V 1.396(6) . ?
C00U C010 1.407(6) . ?
C00U C3 1.61(2) . ?
C00U C21 1.450(12) . ?
C00V C00W 1.392(6) . ?
C00V C02A 1.492(6) . ?
C00W C00Z 1.405(6) . ?
C00W C026 1.493(6) . ?
F00X C02F 1.316(8) . ?
C00Y H00Y 0.9500 . ?
C00Y C01A 1.359(6) . ?
C00Y C01C 1.367(6) . ?
C00Z C010 1.415(5) . ?
C00Z C02F 1.476(6) . ?
C010 C02G 1.473(6) . ?
F011 C02G 1.383(7) . ?
C012 C01G 1.368(6) . ?
C012 C01Q 1.372(5) . ?
C013 C01W 1.374(5) . ?
C013 C028 1.374(6) . ?
F8 C4 1.324(13) . ?
F8 C15 1.255(10) . ?
C015 H015 1.0000 . ?
C015 C01Z 1.387(6) . ?
C015 C02E 1.527(6) . ?
F016 C02O 1.274(12) . ?
C017 H017 0.9500 . ?
C017 C01J 1.376(7) . ?
C018 H018 1.0000 . ?
C018 C01M 1.521(6) . ?
C018 C029 1.389(6) . ?
C019 H019 0.9500 . ?
C019 C020 1.387(5) . ?
C01A H01A 0.9500 . ?
C01A C01I 1.374(6) . ?
C01B H01B 1.0000 . ?
C01B C01Y 1.389(6) . ?
C01B C02H 1.516(6) . ?
C01C H01C 0.9500 . ?
C01D H01F 0.9500 . ?
C01D C021 1.387(5) . ?
C01E H01H 0.9500 . ?
C01E C024 1.380(6) . ?
F01F C21 1.323(11) . ?
C01G H01G 0.9500 . ?
C01G C020 1.369(6) . ?
F3 C02L 1.312(10) . ?
C01I H01I 0.9500 . ?
C01I F02N 1.343(11) . ?
C01J H01J 0.9500 . ?
C01J C01U 1.358(8) . ?
C01J F02C 1.359(7) . ?
C01K H01K 1.0000 . ?
C01K C01P 1.384(5) . ?
C01K C01R 1.525(5) . ?
C01L H01L 0.9900 . ?
C01L H01M 0.9900 . ?
C01L C01P 1.516(5) . ?
C01L C02E 1.533(5) . ?
C01M H01D 0.9900 . ?
C01M H01E 0.9900 . ?
C01M C025 1.497(7) . ?
F01N C02K 1.317(10) . ?
C01O C01S 1.403(12) . ?
C01O C027 1.400(11) . ?
C01O C02L 1.476(13) . ?
C01P H01P 1.0000 . ?
C01Q H01Q 0.9500 . ?
C01R H01N 0.9900 . ?
C01R H01O 0.9900 . ?
C01R C01X 1.536(5) . ?
C01S C022 1.394(11) . ?
C01S C02K 1.517(15) . ?
C3 F17 1.34(2) . ?
C3 F19 1.24(3) . ?
C3 F18 1.28(3) . ?
C01U H01U 0.9500 . ?
C01U C024 1.351(8) . ?
F01V C02A 1.666(14) . ?
C01W H01W 0.9500 . ?
C01X H01R 0.9900 . ?
C01X H01S 0.9900 . ?
C01X C01Z 1.500(6) . ?
C01Y H01Y 1.0000 . ?
C01Y C025 1.506(6) . ?
C01Z H01Z 1.0000 . ?
C020 H020 0.9500 . ?
C021 H021 0.9500 . ?
C021 C028 1.375(6) . ?
C022 C02I 1.397(11) . ?
C022 C15 1.513(13) . ?
F023 C02G 1.404(7) . ?
C024 H024 0.9500 . ?
C024 F02M 1.377(10) . ?
C025 H02A 0.9900 . ?
C025 H02B 0.9900 . ?
C026 F24 1.338(5) . ?
C026 F26 1.348(6) . ?
C027 C02I 1.407(11) . ?
C027 C02P 1.489(12) . ?
C028 H028 0.9500 . ?
C029 H029 1.0000 . ?
C029 C02J 1.508(6) . ?
C02A F23 1.323(5) . ?
C02A F22 1.302(6) . ?
C02A F21 1.080(13) . ?
F02B C02G 1.204(7) . ?
C02E H02G 0.9900 . ?
C02E H02H 0.9900 . ?
C02F F9 1.502(16) . ?
C02F F12 1.17(2) . ?
C02F F28 1.347(5) . ?
C02G F15 1.489(9) . ?
C02G F13 1.480(14) . ?
C02G F16 1.218(12) . ?
C02H H02C 0.9900 . ?
C02H H02D 0.9900 . ?
C02H C02J 1.491(7) . ?
C02I C02O 1.522(11) . ?
C02J H02E 0.9900 . ?
C02J H02F 0.9900 . ?
C02O F7 1.451(12) . ?
C4 F4 1.333(14) . ?
C4 C26 1.488(14) . ?
F2 C15 1.299(12) . ?
C7 F6 1.389(13) . ?
C7 C1 1.506(14) . ?
C10 F14 1.350(14) . ?
C10 C14 1.478(14) . ?
C10 F10 1.440(15) . ?
C13 F5 1.447(11) . ?
C13 C2 1.478(14) . ?
C16 F1 1.447(16) . ?
C16 C34 1.464(16) . ?
C1 C14 1.415(11) . ?
C1 C2 1.385(11) . ?
C14 C26 1.424(11) . ?
C2 C34 1.414(13) . ?
C26 C34 1.402(11) . ?
F18 C21 1.320(11) . ?

loop_
_geom_torsion_atom_site_label_1
_geom_torsion_atom_site_label_2
_geom_torsion_atom_site_label_3
_geom_torsion_atom_site_label_4
_geom_torsion
_geom_torsion_site_symmetry_1
_geom_torsion_site_symmetry_2
_geom_torsion_site_symmetry_3
_geom_torsion_site_symmetry_4
_geom_torsion_publ_flag
Rh01 N00F C00Q C01I -172.1(3) . . . . ?
Rh01 N00F C01C C00Y 172.2(3) . . . . ?
Rh01 N00K C019 C020 175.2(3) . . . . ?
Rh01 N00K C01Q C012 -175.2(3) . . . . ?
Rh01 C018 C01M C025 9.5(5) . . . . ?
Rh01 C018 C029 C02J 101.2(4) . . . . ?
Rh01 C01B C01Y C025 101.6(4) . . . . ?
Rh01 C01B C02H C02J 6.7(5) . . . . ?
Rh01 C01Y C025 C01M 30.3(5) . . . . ?
Rh01 C029 C02J C02H 30.2(6) . . . . ?
Rh02 N00I C017 C01J 179.7(3) . . . . ?
Rh02 N00I C01E C024 -179.1(3) . . . . ?
Rh02 N00P C01D C021 179.2(3) . . . . ?
Rh02 N00P C01W C013 -179.0(3) . . . . ?
Rh02 C015 C01Z C01X -100.8(4) . . . . ?
Rh02 C015 C02E C01L -10.1(5) . . . . ?
Rh02 C01K C01P C01L -102.5(4) . . . . ?
Rh02 C01K C01R C01X -13.7(4) . . . . ?
F004 C13 C2 C1 96.4(10) . . . . ?
F004 C13 C2 C34 -89.5(12) . . . . ?
F005 C13 C2 C1 -139.0(8) . . . . ?
F005 C13 C2 C34 35.1(13) . . . . ?
F006 C16 C34 C2 -101.2(13) . . . . ?
F006 C16 C34 C26 87.0(13) . . . . ?
F007 C10 C14 C1 52.6(14) . . . . ?
F007 C10 C14 C26 -128.5(10) . . . . ?
F008 C7 C1 C14 -97.5(11) . . . . ?
F008 C7 C1 C2 82.5(13) . . . . ?
F009 C7 C1 C14 140.4(8) . . . . ?
F009 C7 C1 C2 -39.6(13) . . . . ?
F00A C013 C01W N00P 178.5(3) . . . . ?
F00A C013 C028 C021 -179.4(4) . . . . ?
F00C C16 C34 C2 122.0(12) . . . . ?
F00C C16 C34 C26 -49.8(15) . . . . ?
F00E C012 C01G C020 -178.9(4) . . . . ?
F00E C012 C01Q N00K 178.5(4) . . . . ?
N00F C00Q C01I C01A -0.1(6) . . . . ?
N00F C00Q C01I F02N 179.5(7) . . . . ?
F00G C4 C26 C14 -61.9(15) . . . . ?
F00G C4 C26 C34 121.1(11) . . . . ?
N00I C017 C01J C01U -0.3(7) . . . . ?
N00I C017 C01J F02C -174.9(4) . . . . ?
N00I C01E C024 C01U -0.8(7) . . . . ?
N00I C01E C024 F02M 172.6(6) . . . . ?
N00K C019 C020 C01G -0.2(6) . . . . ?
F00L C00Y C01A C01I 176.4(4) . . . . ?
F00L C00Y C01C N00F -175.9(4) . . . . ?
N00P C01D C021 C028 0.0(6) . . . . ?
C00Q N00F C01C C00Y -1.1(5) . . . . ?
C00U C00V C00W C00Z -2.7(4) . . . . ?
C00U C00V C00W C026 172.4(4) . . . . ?
C00U C00V C02A F00N 147.7(4) . . . . ?
C00U C00V C02A F01V -47.4(7) . . . . ?
C00U C00V C02A F23 37.3(6) . . . . ?
C00U C00V C02A F22 -95.2(6) . . . . ?
C00U C00V C02A F21 -158.6(15) . . . . ?
C00U C010 C02G F011 -115.0(5) . . . . ?
C00U C010 C02G F023 -13.6(7) . . . . ?
C00U C010 C02G F02B 119.1(7) . . . . ?
C00U C010 C02G F15 54.5(8) . . . . ?
C00U C010 C02G F13 159.1(8) . . . . ?
C00U C010 C02G F16 -76.5(15) . . . . ?
C00V C00U C010 C00Z -1.3(4) . . . . ?
C00V C00U C010 C02G 176.1(4) . . . . ?
C00V C00U C3 F17 -145.6(12) . . . . ?
C00V C00U C3 F19 -25(2) . . . . ?
C00V C00U C3 F18 112.7(15) . . . . ?
C00V C00U C21 F00R -102.9(6) . . . . ?
C00V C00U C21 F01F 20.2(10) . . . . ?
C00V C00U C21 F18 135.4(5) . . . . ?
C00V C00W C00Z C010 1.9(4) . . . . ?
C00V C00W C00Z C02F -175.3(4) . . . . ?
C00V C00W C026 F003 -152.9(4) . . . . ?
C00V C00W C026 F24 87.1(6) . . . . ?
C00V C00W C026 F26 -35.0(6) . . . . ?
C00W C00V C02A F00N -22.4(6) . . . . ?
C00W C00V C02A F01V 142.5(6) . . . . ?
C00W C00V C02A F23 -132.9(5) . . . . ?
C00W C00V C02A F22 94.7(6) . . . . ?
C00W C00V C02A F21 31.3(16) . . . . ?
C00W C00Z C010 C00U -0.4(4) . . . . ?
C00W C00Z C010 C02G -177.7(4) . . . . ?
C00W C00Z C02F F00O -77.9(6) . . . . ?
C00W C00Z C02F F00X 170.3(5) . . . . ?
C00W C00Z C02F F9 136.1(6) . . . . ?
C00W C00Z C02F F12 -90(2) . . . . ?
C00W C00Z C02F F28 40.7(6) . . . . ?
C00Y C01A C01I C00Q -0.2(6) . . . . ?
C00Y C01A C01I F02N -179.7(8) . . . . ?
C00Z C00W C026 F003 21.3(6) . . . . ?
C00Z C00W C026 F24 -98.6(5) . . . . ?
C00Z C00W C026 F26 139.3(4) . . . . ?
C00Z C010 C02G F011 61.8(6) . . . . ?
C00Z C010 C02G F023 163.3(4) . . . . ?
C00Z C010 C02G F02B -64.0(8) . . . . ?
C00Z C010 C02G F15 -128.6(6) . . . . ?
C00Z C010 C02G F13 -24.0(10) . . . . ?
C00Z C010 C02G F16 100.3(15) . . . . ?
C010 C00U C00V C00W 2.4(4) . . . . ?
C010 C00U C00V C02A -169.2(4) . . . . ?
C010 C00U C3 F17 29(2) . . . . ?
C010 C00U C3 F19 150.0(12) . . . . ?
C010 C00U C3 F18 -72.8(14) . . . . ?
C010 C00U C21 F00R 87.3(9) . . . . ?
C010 C00U C21 F01F -149.6(6) . . . . ?
C010 C00U C21 F18 -34.4(9) . . . . ?
C010 C00Z C02F F00O 105.5(5) . . . . ?
C010 C00Z C02F F00X -6.4(7) . . . . ?
C010 C00Z C02F F9 -40.5(7) . . . . ?
C010 C00Z C02F F12 94(2) . . . . ?
C010 C00Z C02F F28 -135.9(4) . . . . ?
C012 C01G C020 C019 0.5(6) . . . . ?
F8 C4 C26 C14 66.3(12) . . . . ?
F8 C4 C26 C34 -110.8(11) . . . . ?
C017 N00I C01E C024 0.2(6) . . . . ?
C017 C01J C01U C024 -0.2(7) . . . . ?
C018 C01M C025 C01Y -26.5(6) . . . . ?
C018 C029 C02J C02H -50.2(6) . . . . ?
C019 N00K C01Q C012 0.2(6) . . . . ?
C01A C00Y C01C N00F 0.8(6) . . . . ?
C01B C01Y C025 C01M -49.7(6) . . . . ?
C01B C02H C02J C029 -24.7(7) . . . . ?
C01C N00F C00Q C01I 0.7(5) . . . . ?
C01C C00Y C01A C01I -0.1(6) . . . . ?
C01D N00P C01W C013 1.1(6) . . . . ?
C01D C021 C028 C013 0.7(6) . . . . ?
C01E N00I C017 C01J 0.3(6) . . . . ?
C01G C012 C01Q N00K 0.0(7) . . . . ?
C01J C01U C024 C01E 0.7(7) . . . . ?
C01J C01U C024 F02M -172.6(6) . . . . ?
C01K C01R C01X C01Z 33.6(5) . . . . ?
C01M C018 C029 Rh01 -104.9(4) . . . . ?
C01M C018 C029 C02J -3.7(6) . . . . ?
C01O C01S C022 C02I -0.3(10) . . . . ?
C01O C01S C022 C15 173.9(9) . . . . ?
C01O C01S C02K F006 -50.1(12) . . . . ?
C01O C01S C02K F00C 76.5(12) . . . . ?
C01O C01S C02K F01N -169.3(9) . . . . ?
C01O C027 C02I C022 -3.3(9) . . . . ?
C01O C027 C02I C02O 168.6(8) . . . . ?
C01O C027 C02P F008 138.4(9) . . . . ?
C01O C027 C02P F009 -100.0(10) . . . . ?
C01O C027 C02P F00S 21.2(13) . . . . ?
C01P C01K C01R C01X -95.1(4) . . . . ?
C01P C01L C02E C015 27.6(5) . . . . ?
C01Q N00K C019 C020 -0.2(5) . . . . ?
C01Q C012 C01G C020 -0.4(6) . . . . ?
C01R C01K C01P Rh02 105.0(3) . . . . ?
C01R C01K C01P C01L 2.5(6) . . . . ?
C01R C01X C01Z Rh02 -36.8(4) . . . . ?
C01R C01X C01Z C015 44.0(5) . . . . ?
C01S C01O C027 C02I 3.1(10) . . . . ?
C01S C01O C027 C02P -168.5(9) . . . . ?
C01S C01O C02L F004 -140.7(10) . . . . ?
C01S C01O C02L F005 95.8(12) . . . . ?
C01S C01O C02L F3 -23.3(15) . . . . ?
C01S C022 C02I C027 2.2(10) . . . . ?
C01S C022 C02I C02O -170.3(8) . . . . ?
C01S C022 C15 F00G 68.6(11) . . . . ?
C01S C022 C15 F8 -56.8(13) . . . . ?
C01S C022 C15 F2 -162.6(9) . . . . ?
C3 C00U C00V C00W 177.3(12) . . . . ?
C3 C00U C00V C02A 5.7(13) . . . . ?
C3 C00U C010 C00Z -177.0(10) . . . . ?
C3 C00U C010 C02G 0.3(11) . . . . ?
C01W N00P C01D C021 -0.9(6) . . . . ?
C01W C013 C028 C021 -0.5(6) . . . . ?
C01Y C01B C02H C02J 88.6(6) . . . . ?
C01Z C015 C02E C01L -91.3(5) . . . . ?
C022 C01S C02K F006 130.5(10) . . . . ?
C022 C01S C02K F00C -102.9(11) . . . . ?
C022 C01S C02K F01N 11.3(14) . . . . ?
C022 C02I C02O F007 -78.9(10) . . . . ?
C022 C02I C02O F016 155.5(8) . . . . ?
C022 C02I C02O F7 33.5(11) . . . . ?
C026 C00W C00Z C010 -173.1(4) . . . . ?
C026 C00W C00Z C02F 9.7(6) . . . . ?
C027 C01O C01S C022 -1.7(11) . . . . ?
C027 C01O C01S C02K 178.7(8) . . . . ?
C027 C01O C02L F004 36.0(11) . . . . ?
C027 C01O C02L F005 -87.5(10) . . . . ?
C027 C01O C02L F3 153.4(9) . . . . ?
C027 C02I C02O F007 110.3(10) . . . . ?
C027 C02I C02O F016 -15.2(12) . . . . ?
C027 C02I C02O F7 -137.3(9) . . . . ?
C028 C013 C01W N00P -0.5(6) . . . . ?
C029 C018 C01M C025 90.6(5) . . . . ?
C02A C00V C00W C00Z 169.0(4) . . . . ?
C02A C00V C00W C026 -15.9(6) . . . . ?
F02C C01J C01U C024 174.0(5) . . . . ?
C02E C015 C01Z Rh02 104.7(3) . . . . ?
C02E C015 C01Z C01X 3.9(6) . . . . ?
C02E C01L C01P Rh02 -31.7(4) . . . . ?
C02E C01L C01P C01K 49.0(5) . . . . ?
C02F C00Z C010 C00U 176.7(4) . . . . ?
C02F C00Z C010 C02G -0.6(7) . . . . ?
C02H C01B C01Y Rh01 -104.5(4) . . . . ?
C02H C01B C01Y C025 -2.8(7) . . . . ?
C02I C022 C15 F00G -118.4(10) . . . . ?
C02I C022 C15 F8 116.1(11) . . . . ?
C02I C022 C15 F2 10.3(13) . . . . ?
C02I C027 C02P F008 -32.3(10) . . . . ?
C02I C027 C02P F009 89.3(9) . . . . ?
C02I C027 C02P F00S -149.4(8) . . . . ?
C02K C01S C022 C02I 179.2(9) . . . . ?
C02K C01S C022 C15 -6.6(16) . . . . ?
C02L C01O C01S C022 175.3(10) . . . . ?
C02L C01O C01S C02K -4.2(17) . . . . ?
C02L C01O C027 C02I -174.4(8) . . . . ?
C02L C01O C027 C02P 14.1(14) . . . . ?
C02P C027 C02I C022 169.2(8) . . . . ?
C02P C027 C02I C02O -19.0(13) . . . . ?
C4 C26 C34 C16 -11.0(16) . . . . ?
C4 C26 C34 C2 175.9(10) . . . . ?
C7 C1 C14 C10 -0.6(14) . . . . ?
C7 C1 C14 C26 -179.7(8) . . . . ?
C7 C1 C2 C13 -6.1(15) . . . . ?
C7 C1 C2 C34 178.7(10) . . . . ?
C10 C14 C26 C4 4.3(15) . . . . ?
C10 C14 C26 C34 -178.2(10) . . . . ?
C13 C2 C34 C16 13.9(17) . . . . ?
C13 C2 C34 C26 -172.8(9) . . . . ?
C15 C022 C02I C027 -171.7(9) . . . . ?
C15 C022 C02I C02O 15.9(14) . . . . ?
F5 C13 C2 C1 -23.7(11) . . . . ?
F5 C13 C2 C34 150.4(10) . . . . ?
F1 C16 C34 C2 14.6(14) . . . . ?
F1 C16 C34 C26 -157.2(10) . . . . ?
F4 C4 C26 C14 168.6(9) . . . . ?
F4 C4 C26 C34 -8.5(16) . . . . ?
F6 C7 C1 C14 21.6(13) . . . . ?
F6 C7 C1 C2 -158.4(9) . . . . ?
F14 C10 C14 C1 -66.6(13) . . . . ?
F14 C10 C14 C26 112.3(12) . . . . ?
C1 C14 C26 C4 -176.7(9) . . . . ?
C1 C14 C26 C34 0.8(10) . . . . ?
C1 C2 C34 C16 -171.5(9) . . . . ?
C1 C2 C34 C26 1.8(11) . . . . ?
C14 C1 C2 C13 173.9(8) . . . . ?
C14 C1 C2 C34 -1.3(10) . . . . ?
C14 C26 C34 C16 171.5(10) . . . . ?
C14 C26 C34 C2 -1.6(10) . . . . ?
C2 C1 C14 C10 179.3(9) . . . . ?
C2 C1 C14 C26 0.3(9) . . . . ?
C21 C00U C00V C00W -169.5(5) . . . . ?
C21 C00U C00V C02A 18.9(7) . . . . ?
C21 C00U C010 C00Z 169.4(6) . . . . ?
C21 C00U C010 C02G -13.3(8) . . . . ?
F10 C10 C14 C1 169.3(8) . . . . ?
F10 C10 C14 C26 -11.8(14) . . . . ?
